data_2006035
loop_
_publ_author_name
'Wahle, M. C.'
'Fanwick, P. E.'
'Byrn, S. R.'

_publ_section_title
;
 Cholamide Dihydrate
;
_journal_issue 4
_journal_name_full 'Acta Crystallographica Section C'
_journal_page_first 480
_journal_page_last 482
_journal_paper_doi 10.1107/S0108270196014382
_journal_volume 53
_journal_year 1997
_chemical_formula_moiety 'C24 H41 N1 O4, 2H2 O1'
_chemical_formula_structural 'C24 H41 N1 O4, 2H2 O1'
_chemical_formula_sum 'C24 H45 N O6'
_chemical_formula_weight 443.63
_chemical_name_systematic
;
3\a,7\a,12\a-Trihydroxy-5\b-cholan-24-amide Dihydrate
;
_symmetry_cell_setting monoclinic
_symmetry_space_group_name_H-M 'P 1 21 1'
_atom_type_scat_source 'International Tables Vol C Tables 4.2.6.8 and 6.1.1.4'
_cell_angle_alpha 90.00
_cell_angle_beta 108.730(6)
_cell_angle_gamma 90.00
_cell_formula_units_Z 2
_cell_length_a 10.3344(7)
_cell_length_b 10.8162(7)
_cell_length_c 11.3620(7)
_cell_measurement_reflns_used 25
_cell_measurement_temperature 296
_cell_measurement_theta_max 46
_cell_measurement_theta_min 40
_cell_volume 1202.77(14)
_computing_cell_refinement CAD4
_computing_data_collection CAD4_(Enraf-Nonius,_1977)
_computing_data_reduction PROCESS_MolEN_(Fair,_1990)
_computing_molecular_graphics ORTEPII_(Johnson,_1976)
_computing_publication_material CIF_VAX_MolEN
_computing_structure_refinement SHELXL93_(Sheldrick,_1993)
_computing_structure_solution SIR_(Altomare_et_al.,_1994)_(direct_methods)
_diffrn_ambient_temperature 296
_diffrn_measurement_device Enraf_Nonius_CAD4
_diffrn_measurement_method Enraf_Nonius_CAD4
_diffrn_radiation_type CuK\a
_diffrn_radiation_wavelength 1.54184
_diffrn_reflns_av_R_equivalents 0.030
_diffrn_reflns_limit_h_max 12
_diffrn_reflns_limit_h_min -12
_diffrn_reflns_limit_k_max 0
_diffrn_reflns_limit_k_min -13
_diffrn_reflns_limit_l_max 0
_diffrn_reflns_limit_l_min -14
_diffrn_reflns_number 2717
_diffrn_reflns_theta_max 74.33
_diffrn_reflns_theta_min 2.93
_diffrn_standards_decay_% 3.35
_diffrn_standards_interval_time 83
_diffrn_standards_number 3
_exptl_absorpt_coefficient_mu 0.661
_exptl_absorpt_correction_type none
_exptl_crystal_colour colorless
_exptl_crystal_density_diffrn 1.22
_exptl_crystal_density_meas ?
_exptl_crystal_description block
_exptl_crystal_F_000 488
_exptl_crystal_size_max 0.25
_exptl_crystal_size_mid 0.25
_exptl_crystal_size_min 0.25
_refine_diff_density_max 0.16
_refine_diff_density_min -0.28
_refine_ls_abs_structure_details 'known fragment'
_refine_ls_extinction_method none
_refine_ls_goodness_of_fit_all 1.062
_refine_ls_goodness_of_fit_obs 1.020
_refine_ls_hydrogen_treatment
;
H1N, H2N, H81O, H82O refined isotropically;
others not refined, U=1.3U~eq~ of bonding atom
;
_refine_ls_matrix_type full
_refine_ls_number_parameters 302
_refine_ls_number_reflns 2587
_refine_ls_number_restraints 0
_refine_ls_R_factor_all 0.054
_refine_ls_R_factor_obs 0.042
_refine_ls_shift/esd_max 0.003
_refine_ls_structure_factor_coef Fsqd
_refine_ls_weighting_details 'w = 1/[\s^2^(Fo^2^)+(0.0856P)^2^+0.0664P] where P=(Fo^2^+2Fc^2^)/3'
_refine_ls_weighting_scheme calc
_refine_ls_wR_factor_all 0.130
_refine_ls_wR_factor_obs 0.114
_reflns_number_observed 2232
_reflns_number_total 2587
_reflns_observed_criterion >2.0\s(I)
_cod_data_source_file bk1304.cif
_cod_data_source_block CAMETO
_cod_depositor_comments
;
The following automatic conversions were performed:

'_exptl_crystal_density_meas' value 'not measured' was changed to '?'
- the value is perceived as not measured.

Automatic conversion script
Id: cif_fix_values 3008 2015-01-20 13:52:24Z robertas 

The following automatic conversions were performed:

'_refine_ls_weighting_scheme' value 'calc w =
1/[\s^2^(Fo^2^)+(0.0856P)^2^+0.0664P] where P=(Fo^2^+2Fc^2^)/3' was
changed to 'calc'. New tag '_refine_ls_weighting_details' was
created. The value of the new tag was set to 'w =
1/[\s^2^(Fo^2^)+(0.0856P)^2^+0.0664P] where P=(Fo^2^+2Fc^2^)/3'.

Automatic conversion script
Id: cif_fix_values 3143 2015-03-26 13:38:13Z robertas 
;
_cod_original_cell_volume 1202.8(3)
_cod_original_sg_symbol_H-M 'P 21'
_cod_original_formula_sum 'C24 H45 N1 O6'
_cod_database_code 2006035

loop_
_atom_site_aniso_label
_atom_site_aniso_U_11
_atom_site_aniso_U_12
_atom_site_aniso_U_13
_atom_site_aniso_U_22
_atom_site_aniso_U_23
_atom_site_aniso_U_33
O3 0.0374(10) -0.0017(10) 0.0068(10) 0.0479(14) 0.0079(12) 0.0689(15)
O7 0.0417(10) -0.0052(9) 0.0182(8) 0.0418(11) 0.0040(9) 0.0446(11)
O12 0.0394(11) -0.0002(12) 0.0068(9) 0.081(2) -0.0162(13) 0.0501(12)
O24 0.0465(12) 0.0179(11) 0.0354(12) 0.0565(14) 0.0152(13) 0.088(2)
O80 0.0470(14) -0.008(2) 0.0163(12) 0.108(3) -0.016(2) 0.069(2)
O90 0.095(2) 0.003(2) 0.018(2) 0.069(2) -0.006(2) 0.091(2)
N24 0.0426(13) 0.0089(13) 0.0249(13) 0.056(2) 0.0115(15) 0.069(2)
C1 0.045(2) 0.0049(13) 0.0366(15) 0.046(2) 0.010(2) 0.065(2)
C2 0.0318(13) -0.0030(12) 0.0243(13) 0.043(2) 0.004(2) 0.076(2)
C3 0.0337(13) 0.0052(12) 0.0185(12) 0.043(2) 0.0055(13) 0.056(2)
C4 0.0371(12) -0.0035(12) 0.0154(11) 0.0365(14) 0.0012(13) 0.0459(14)
C5 0.0398(14) -0.0001(12) 0.0167(11) 0.0388(15) -0.0048(11) 0.0381(13)
C6 0.0411(14) -0.0061(13) 0.0096(12) 0.042(2) -0.0084(13) 0.046(2)
C7 0.0290(12) -0.0057(11) 0.0084(11) 0.041(2) -0.0021(12) 0.0448(15)
C8 0.0298(12) -0.0001(11) 0.0108(10) 0.0404(15) 0.0032(11) 0.0370(13)
C9 0.0300(11) -0.0003(11) 0.0156(10) 0.0416(15) 0.0027(11) 0.0350(12)
C10 0.0406(14) 0.0034(12) 0.0199(11) 0.0411(15) 0.0015(12) 0.0368(13)
C11 0.0380(14) -0.0012(12) 0.0279(13) 0.042(2) 0.0033(14) 0.057(2)
C12 0.0362(13) -0.0004(12) 0.0180(11) 0.045(2) -0.0041(13) 0.0459(14)
C13 0.0331(12) 0.0030(10) 0.0126(10) 0.0363(14) 0.0059(10) 0.0328(12)
C14 0.0279(11) 0.0008(10) 0.0098(9) 0.0382(14) 0.0051(11) 0.0343(12)
C15 0.0304(12) -0.0006(12) 0.0179(12) 0.045(2) 0.0068(15) 0.064(2)
C16 0.0355(14) 0.0010(14) 0.0242(14) 0.051(2) 0.003(2) 0.067(2)
C17 0.0321(12) 0.0058(11) 0.0118(10) 0.0432(15) 0.0076(12) 0.0336(12)
C18 0.054(2) 0.008(2) 0.0166(12) 0.056(2) 0.0066(14) 0.0357(14)
C19 0.075(2) 0.017(2) 0.030(2) 0.061(2) 0.0070(15) 0.040(2)
C20 0.0432(15) 0.0093(13) 0.0169(12) 0.044(2) 0.0099(13) 0.045(2)
C21 0.063(2) 0.005(2) 0.036(2) 0.043(2) 0.010(2) 0.076(2)
C22 0.0367(14) 0.0120(13) 0.0131(12) 0.055(2) 0.0049(15) 0.050(2)
C23 0.0357(14) 0.0045(13) 0.0206(13) 0.054(2) 0.0023(15) 0.053(2)
C24 0.0386(14) 0.0023(13) 0.0189(12) 0.045(2) -0.0035(14) 0.053(2)

loop_
_atom_site_label
_atom_site_fract_x
_atom_site_fract_y
_atom_site_fract_z
_atom_site_U_iso_or_equiv
_atom_site_thermal_displace_type
O3 1.3121(2) 0.1447(2) 0.9052(2) 0.0539(7) Uani
O7 0.7877(2) 0.2171(2) 0.8089(2) 0.0417(6) Uani
O12 0.9017(2) 0.6322(3) 0.8555(2) 0.0586(8) Uani
O24 0.2835(2) 0.8953(3) 0.9359(3) 0.0604(9) Uani
N24 0.4076(3) 0.7364(3) 1.0395(3) 0.0542(10) Uani
C1 1.1515(3) 0.3695(3) 0.6507(3) 0.0475(11) Uani
C2 1.2369(3) 0.3255(3) 0.7786(3) 0.0486(10) Uani
C3 1.2232(3) 0.1870(3) 0.7874(3) 0.0433(10) Uani
C4 1.0749(3) 0.1554(3) 0.7684(3) 0.0393(8) Uani
C5 0.9826(3) 0.1983(3) 0.6404(3) 0.0379(8) Uani
C6 0.8331(3) 0.1609(3) 0.6160(3) 0.0441(10) Uani
C7 0.7538(3) 0.2427(3) 0.6784(3) 0.0391(9) Uani
C8 0.7698(3) 0.3788(3) 0.6501(3) 0.0357(7) Uani
C9 0.9216(3) 0.4174(3) 0.6842(3) 0.0343(7) Uani
C10 0.9973(3) 0.3377(3) 0.6125(2) 0.0377(8) Uani
C11 0.9367(3) 0.5570(3) 0.6681(3) 0.0426(10) Uani
C12 0.8507(3) 0.6409(3) 0.7220(3) 0.0412(9) Uani
C13 0.6991(3) 0.6020(3) 0.6747(2) 0.0336(7) Uani
C14 0.6923(3) 0.4655(3) 0.7092(2) 0.0335(7) Uani
C15 0.5406(3) 0.4410(3) 0.6832(3) 0.0458(10) Uani
C16 0.4867(3) 0.5631(3) 0.7198(3) 0.0493(10) Uani
C17 0.6022(3) 0.6612(3) 0.7400(2) 0.0360(7) Uani
C18 0.6411(3) 0.6238(3) 0.5333(3) 0.0480(10) Uani
C19 0.9381(4) 0.3594(4) 0.4712(3) 0.0559(12) Uani
C20 0.5434(3) 0.7914(3) 0.6982(3) 0.0434(10) Uani
C21 0.6537(4) 0.8895(3) 0.7185(4) 0.0574(12) Uani
C22 0.4367(3) 0.8297(4) 0.7600(3) 0.0474(10) Uani
C23 0.4953(3) 0.8514(3) 0.9008(3) 0.0460(10) Uani
C24 0.3870(3) 0.8298(3) 0.9608(3) 0.0445(10) Uani
O80 0.9603(3) 0.3369(4) 1.0211(3) 0.0752(12) Uani
O90 1.1247(4) 0.5205(4) 1.0114(3) 0.0878(12) Uani
H1N 0.489(5) 0.691(4) 1.063(4) 0.066(12) Uiso
H2N 0.333(6) 0.704(7) 1.061(6) 0.12(2) Uiso
H81O 0.998(6) 0.403(6) 1.032(5) 0.077(18) Uiso
H82O 0.881(8) 0.367(10) 1.045(7) 0.17(3) Uiso
H3O 1.294 0.073 0.916 0.0700 Uiso
H7O 0.847 0.265 0.8483 0.0540 Uiso
H12O 0.936 0.698 0.8846 0.0760 Uiso
H91O 1.154 0.591 1.070 0.1141 Uiso
H92O 1.042 0.562 0.953 0.1141 Uiso
H1A 1.1884 0.3337 0.5899 0.0620 Uiso
H1E 1.1609 0.4586 0.6472 0.0620 Uiso
H2E 1.3320 0.3471 0.7936 0.0630 Uiso
H2A 1.2065 0.3659 0.8414 0.0630 Uiso
H3A 1.2506 0.1478 0.7213 0.0560 Uiso
H4A 1.0462 0.1949 0.8326 0.0510 Uiso
H4E 1.0657 0.0667 0.7757 0.0510 Uiso
H5A 1.0131 0.1525 0.5797 0.0490 Uiso
H6A 0.7867 0.1620 0.5270 0.0570 Uiso
H6E 0.8310 0.0766 0.6443 0.0570 Uiso
H7E 0.6569 0.2222 0.6403 0.0510 Uiso
H8A 0.7296 0.3888 0.5599 0.0460 Uiso
H9A 0.9643 0.3992 0.7728 0.0450 Uiso
H11A 0.9132 0.5745 0.5800 0.0560 Uiso
H11E 1.0320 0.5788 0.7065 0.0560 Uiso
H12E 0.8589 0.7266 0.6971 0.0530 Uiso
H14A 0.7358 0.4593 0.7993 0.0440 Uiso
H151 0.4957 0.4223 0.5961 0.0600 Uiso
H152 0.5264 0.3728 0.7332 0.0600 Uiso
H161 0.4054 0.5896 0.6544 0.0640 Uiso
H162 0.4639 0.5521 0.7956 0.0640 Uiso
H171 0.6521 0.6650 0.8293 0.0470 Uiso
H181 0.654 0.7088 0.5154 0.0620 Uiso
H182 0.5454 0.605 0.5047 0.0620 Uiso
H183 0.6880 0.5716 0.4918 0.0620 Uiso
H191 0.958 0.4422 0.4523 0.0730 Uiso
H192 0.8409 0.348 0.4446 0.0730 Uiso
H193 0.978 0.3018 0.4288 0.0730 Uiso
H201 0.4959 0.7871 0.6085 0.0560 Uiso
H211 0.7127 0.8865 0.8032 0.0740 Uiso
H212 0.6120 0.9696 0.701 0.0740 Uiso
H213 0.7062 0.8743 0.6639 0.0740 Uiso
H221 0.3923 0.9050 0.7209 0.0620 Uiso
H222 0.3675 0.7657 0.7445 0.0620 Uiso
H231 0.5714 0.7956 0.9365 0.0600 Uiso
H232 0.5290 0.9355 0.9167 0.0600 Uiso

loop_
_geom_angle_atom_site_label_1
_geom_angle_atom_site_label_2
_geom_angle_atom_site_label_3
_geom_angle
H81O O80 H82O 94(7)
H1N N24 H2N 118(5)
H1N N24 C24 122(3)
H2N N24 C24 119(4)
C2 C1 C10 115.4(2)
C3 C2 C1 109.7(3)
O3 C3 C2 109.4(3)
O3 C3 C4 112.2(2)
C2 C3 C4 109.0(2)
C3 C4 C5 111.1(2)
C4 C5 C6 112.1(2)
C4 C5 C10 114.5(2)
C6 C5 C10 112.1(2)
C7 C6 C5 115.1(2)
O7 C7 C6 112.2(2)
O7 C7 C8 113.3(2)
C6 C7 C8 110.5(2)
C14 C8 C7 113.1(2)
C14 C8 C9 111.0(2)
C7 C8 C9 112.1(2)
C11 C9 C8 111.6(2)
C11 C9 C10 113.2(2)
C8 C9 C10 111.0(2)
C19 C10 C1 106.6(2)
C19 C10 C5 109.1(3)
C1 C10 C5 108.4(2)
C19 C10 C9 111.3(2)
C1 C10 C9 112.0(2)
C5 C10 C9 109.3(2)
C12 C11 C9 116.2(2)
O12 C12 C11 108.6(3)
O12 C12 C13 109.7(2)
C11 C12 C13 110.7(2)
C14 C13 C18 112.2(2)
C14 C13 C12 107.4(2)
C18 C13 C12 109.5(2)
C14 C13 C17 100.6(2)
C18 C13 C17 109.8(2)
C12 C13 C17 117.2(2)
C8 C14 C15 117.6(2)
C8 C14 C13 113.9(2)
C15 C14 C13 104.3(2)
C14 C15 C16 103.7(3)
C15 C16 C17 107.4(2)
C20 C17 C16 111.6(2)
C20 C17 C13 118.4(2)
C16 C17 C13 103.2(2)
C21 C20 C22 110.7(3)
C21 C20 C17 112.8(2)
C22 C20 C17 111.8(3)
C23 C22 C20 114.5(2)
C24 C23 C22 110.3(3)
O24 C24 N24 122.2(3)
O24 C24 C23 121.4(3)
N24 C24 C23 116.4(3)

loop_
_geom_bond_atom_site_label_1
_geom_bond_atom_site_label_2
_geom_bond_distance
O3 C3 1.433(4)
O7 C7 1.436(3)
O12 C12 1.439(4)
O24 C24 1.238(4)
O80 H81O 0.81(7)
O80 H82O 1.00(9)
N24 H1N 0.94(5)
N24 H2N 0.95(7)
N24 C24 1.320(5)
C1 C2 1.515(5)
C1 C10 1.550(4)
C2 C3 1.512(5)
C3 C4 1.516(4)
C4 C5 1.533(4)
C5 C6 1.534(4)
C5 C10 1.558(4)
C6 C7 1.527(4)
C7 C8 1.528(4)
C8 C14 1.521(4)
C8 C9 1.548(3)
C9 C11 1.535(4)
C9 C10 1.558(4)
C10 C19 1.541(4)
C11 C12 1.529(4)
C12 C13 1.542(4)
C13 C14 1.536(4)
C13 C18 1.542(4)
C13 C17 1.563(4)
C14 C15 1.523(4)
C15 C16 1.541(5)
C16 C17 1.558(4)
C17 C20 1.546(4)
C20 C21 1.520(5)
C20 C22 1.542(4)
C22 C23 1.536(4)
C23 C24 1.504(4)
H81O O80 0.81(6)
H82O O80 1.00(9)
